data_2016189
loop_
_publ_author_name
'Collins, Sibrina N.'
'Taylor, Stephen'
'Krause, Jeanette A.'
'Connick, William B.'

_publ_section_title
;
 2,6-Bis(azaindole)pyridine: reactivity with iron(III) and copper(II)
 salts
;
_journal_coeditor_code GD3124
_journal_issue 10
_journal_name_full 'Acta Crystallographica Section C'
_journal_page_first m436
_journal_page_last m439
_journal_paper_doi 10.1107/S0108270107039686
_journal_volume 63
_journal_year 2007
_chemical_formula_iupac '[Cu (N O3)2 (C19 H13 N5)]'
_chemical_formula_moiety 'C19 H13 Cu N7 O6'
_chemical_formula_sum 'C19 H13 Cu N7 O6'
_chemical_formula_weight 498.90
_chemical_name_systematic
;
[2,6-bis(1H-pyrrolo[2,3-b]pyridin-1-yl-\kN^7^)pyridine-\kN]bis(nitrato-\
\kO)copper(II)
;
_space_group_IT_number 15
_symmetry_cell_setting monoclinic
_symmetry_space_group_name_Hall '-C 2yc'
_symmetry_space_group_name_H-M 'C 1 2/c 1'
_atom_sites_solution_hydrogens geom
_atom_sites_solution_primary direct
_atom_sites_solution_secondary difmap
_audit_creation_method SHELXL-97
_cell_angle_alpha 90.00
_cell_angle_beta 94.726(2)
_cell_angle_gamma 90.00
_cell_formula_units_Z 4
_cell_length_a 17.3858(12)
_cell_length_b 12.8324(8)
_cell_length_c 8.4011(6)
_cell_measurement_reflns_used 6914
_cell_measurement_temperature 193(2)
_cell_measurement_theta_max 31.14
_cell_measurement_theta_min 3.50
_cell_volume 1867.9(2)
_computing_cell_refinement 'SAINT (Bruker, 2005)'
_computing_data_collection 'APEX2 (Bruker, 2005)'
_computing_data_reduction 'SAINT (Bruker, 2005)'
_computing_molecular_graphics 'SHELXTL and DIAMOND (Brandenburg, 2007)'
_computing_publication_material SHELXTL
_computing_structure_refinement SHELXTL
_computing_structure_solution 'SHELXTL (Sheldrick, 2003)'
_diffrn_ambient_temperature 193(2)
_diffrn_measured_fraction_theta_full 0.992
_diffrn_measured_fraction_theta_max 0.992
_diffrn_measurement_device_type 'Bruker Platinum 200'
_diffrn_measurement_method '\w scans'
_diffrn_radiation_monochromator 'Si-<111> channel cut crystal'
_diffrn_radiation_source synchrotron
_diffrn_radiation_type synchrotron
_diffrn_radiation_wavelength 0.77490
_diffrn_reflns_av_R_equivalents 0.1045
_diffrn_reflns_av_sigmaI/netI 0.0743
_diffrn_reflns_limit_h_max 23
_diffrn_reflns_limit_h_min -23
_diffrn_reflns_limit_k_max 17
_diffrn_reflns_limit_k_min -17
_diffrn_reflns_limit_l_max 11
_diffrn_reflns_limit_l_min -11
_diffrn_reflns_number 10400
_diffrn_reflns_theta_full 31.15
_diffrn_reflns_theta_max 31.15
_diffrn_reflns_theta_min 2.15
_diffrn_standards_decay_% 0
_diffrn_standards_interval_count 0
_diffrn_standards_interval_time 0
_diffrn_standards_number 0
_exptl_absorpt_coefficient_mu 1.551
_exptl_absorpt_correction_T_max 0.9406
_exptl_absorpt_correction_T_min 0.9127
_exptl_absorpt_correction_type multi-scan
_exptl_absorpt_process_details '(SADABS; Sheldrick, 2003)'
_exptl_crystal_colour 'light green'
_exptl_crystal_density_diffrn 1.774
_exptl_crystal_description block
_exptl_crystal_F_000 1012
_exptl_crystal_size_max 0.06
_exptl_crystal_size_mid 0.04
_exptl_crystal_size_min 0.04
_refine_diff_density_max 0.648
_refine_diff_density_min -0.587
_refine_ls_extinction_method none
_refine_ls_goodness_of_fit_ref 1.009
_refine_ls_hydrogen_treatment constr
_refine_ls_matrix_type full
_refine_ls_number_parameters 151
_refine_ls_number_reflns 2319
_refine_ls_number_restraints 0
_refine_ls_restrained_S_all 1.009
_refine_ls_R_factor_all 0.0531
_refine_ls_R_factor_gt 0.0516
_refine_ls_shift/su_max 0.000
_refine_ls_shift/su_mean 0.000
_refine_ls_structure_factor_coef Fsqd
_refine_ls_weighting_details 'calc w=1/[\s^2^(Fo^2^)+(0.0999P)^2^+0.0000P] where P=(Fo^2^+2Fc^2^)/3'
_refine_ls_weighting_scheme calc
_refine_ls_wR_factor_gt 0.1322
_refine_ls_wR_factor_ref 0.1340
_reflns_number_gt 2155
_reflns_number_total 2319
_reflns_threshold_expression I>2\s(I)
_cod_data_source_file gd3124.cif
_cod_data_source_block III
_cod_original_sg_symbol_H-M 'C 2/c'
_cod_database_code 2016189
_cod_database_fobs_code 2016189

loop_
_symmetry_equiv_pos_as_xyz
'x, y, z'
'-x, y, -z+1/2'
'x+1/2, y+1/2, z'
'-x+1/2, y+1/2, -z+1/2'
'-x, -y, -z'
'x, -y, z-1/2'
'-x+1/2, -y+1/2, -z'
'x+1/2, -y+1/2, z-1/2'

loop_
_atom_site_type_symbol
_atom_site_label
_atom_site_fract_x
_atom_site_fract_y
_atom_site_fract_z
_atom_site_U_iso_or_equiv
_atom_site_adp_type
_atom_site_calc_flag
_atom_site_refinement_flags
_atom_site_occupancy
Cu Cu 0.5000 0.24229(2) 0.2500 0.01959(16) Uani d S 1
O O1 0.62850(14) 0.26401(13) 0.1072(3) 0.0408(5) Uani d . 1
O O2 0.57340(8) 0.11953(12) 0.16803(18) 0.0331(4) Uani d . 1
O O3 0.67996(10) 0.11592(16) 0.0500(2) 0.0450(5) Uani d . 1
N N1 0.43589(11) 0.23703(11) 0.0466(2) 0.0230(4) Uani d . 1
N N2 0.38335(9) 0.40958(12) 0.08054(19) 0.0230(3) Uani d . 1
N N3 0.5000 0.40723(16) 0.2500 0.0191(4) Uani d S 1
N N4 0.62831(9) 0.16708(14) 0.1063(2) 0.0267(4) Uani d . 1
C C1 0.42788(12) 0.14922(15) -0.0438(3) 0.0279(4) Uani d . 1
H H1 0.4630 0.0934 -0.0209 0.033 Uiso calc R 1
C C2 0.37129(13) 0.13744(16) -0.1671(3) 0.0323(4) Uani d . 1
H H2 0.3698 0.0756 -0.2295 0.039 Uiso calc R 1
C C3 0.31621(12) 0.21463(19) -0.2019(3) 0.0305(4) Uani d . 1
H H3 0.2762 0.2063 -0.2850 0.037 Uiso calc R 1
C C4 0.32248(11) 0.30497(16) -0.1089(2) 0.0258(4) Uani d . 1
C C5 0.38480(10) 0.31237(14) 0.0091(2) 0.0214(4) Uani d . 1
C C6 0.28003(12) 0.40102(18) -0.1029(3) 0.0320(5) Uani d . 1
H H6 0.2342 0.4185 -0.1667 0.038 Uiso calc R 1
C C7 0.31711(11) 0.46146(17) 0.0095(2) 0.0299(4) Uani d . 1
H H7 0.3012 0.5294 0.0374 0.036 Uiso calc R 1
C C8 0.44387(10) 0.46267(14) 0.1666(2) 0.0207(4) Uani d . 1
C C9 0.44355(12) 0.57160(14) 0.1590(2) 0.0265(4) Uani d . 1
H H9 0.4054 0.6077 0.0929 0.032 Uiso calc R 1
C C10 0.5000 0.6251(2) 0.2500 0.0288(6) Uani d S 1
H H10 0.5000 0.6992 0.2500 0.035 Uiso calc SR 1

loop_
_atom_site_aniso_label
_atom_site_aniso_U_11
_atom_site_aniso_U_22
_atom_site_aniso_U_33
_atom_site_aniso_U_12
_atom_site_aniso_U_13
_atom_site_aniso_U_23
Cu 0.0197(2) 0.0155(2) 0.0231(2) 0.000 -0.00104(15) 0.000
O1 0.0446(11) 0.0331(9) 0.0441(12) 0.0063(7) 0.0005(9) 0.0064(7)
O2 0.0312(7) 0.0336(8) 0.0350(9) 0.0039(6) 0.0052(7) -0.0004(6)
O3 0.0387(9) 0.0606(12) 0.0367(9) 0.0283(8) 0.0095(7) 0.0039(8)
N1 0.0237(9) 0.0192(7) 0.0259(9) -0.0014(6) 0.0008(7) -0.0017(6)
N2 0.0221(7) 0.0225(7) 0.0239(8) 0.0056(6) -0.0012(6) -0.0009(6)
N3 0.0197(9) 0.0164(9) 0.0213(10) 0.000 0.0033(8) 0.000
N4 0.0242(8) 0.0342(9) 0.0212(8) 0.0105(6) -0.0015(6) 0.0019(6)
C1 0.0305(9) 0.0203(8) 0.0322(10) -0.0008(7) -0.0023(8) -0.0031(8)
C2 0.0388(11) 0.0268(10) 0.0306(10) -0.0040(8) -0.0017(9) -0.0075(8)
C3 0.0285(9) 0.0355(11) 0.0264(10) -0.0041(9) -0.0047(8) -0.0010(9)
C4 0.0219(8) 0.0298(9) 0.0252(9) -0.0008(7) -0.0002(7) 0.0015(8)
C5 0.0204(8) 0.0218(8) 0.0221(9) 0.0009(6) 0.0024(7) -0.0002(6)
C6 0.0248(9) 0.0393(11) 0.0310(11) 0.0077(8) -0.0023(8) 0.0011(9)
C7 0.0263(9) 0.0330(10) 0.0300(10) 0.0110(8) -0.0001(7) -0.0009(8)
C8 0.0231(8) 0.0205(8) 0.0188(8) 0.0026(6) 0.0039(6) -0.0004(6)
C9 0.0340(10) 0.0200(9) 0.0260(10) 0.0065(7) 0.0056(8) 0.0023(7)
C10 0.0418(15) 0.0149(11) 0.0313(14) 0.000 0.0130(12) 0.000

loop_
_atom_type_symbol
_atom_type_description
_atom_type_scat_dispersion_real
_atom_type_scat_dispersion_imag
_atom_type_scat_source
C C -0.0020 0.0020 'International Tables Vol C Tables 4.2.6.8 and 6.1.1.4'
H H 0.0000 0.0000 'International Tables Vol C Tables 4.2.6.8 and 6.1.1.4'
N N -0.0031 0.0040 'International Tables Vol C Tables 4.2.6.8 and 6.1.1.4'
Cu Cu 0.1330 1.4803 'International Tables Vol C Tables 4.2.6.8 and 6.1.1.4'
O O -0.0041 0.0074 'International Tables Vol C Tables 4.2.6.8 and 6.1.1.4'

loop_
_geom_angle_atom_site_label_1
_geom_angle_atom_site_label_2
_geom_angle_atom_site_label_3
_geom_angle_site_symmetry_1
_geom_angle_site_symmetry_3
_geom_angle
_geom_angle_publ_flag
N1 Cu N1 . 2_655 176.05(8) y
N1 Cu N3 . . 91.97(4) y
N1 Cu N3 2_655 . 91.97(4) ?
N1 Cu O2 . 2_655 86.84(6) ?
N1 Cu O2 2_655 2_655 90.30(6) ?
N3 Cu O2 . 2_655 136.42(4) ?
N1 Cu O2 . . 90.30(6) y
N1 Cu O2 2_655 . 86.84(6) y
N3 Cu O2 . . 136.42(4) y
O2 Cu O2 2_655 . 87.16(8) y
N4 O2 Cu . . 105.07(12) ?
C5 N1 C1 . . 115.69(19) ?
C5 N1 Cu . . 120.02(14) ?
C1 N1 Cu . . 122.65(14) ?
C5 N2 C8 . . 128.38(15) ?
C5 N2 C7 . . 106.46(16) ?
C8 N2 C7 . . 122.50(16) ?
C8 N3 C8 . 2_655 116.7(2) ?
C8 N3 Cu . . 121.67(11) ?
C8 N3 Cu 2_655 . 121.67(11) ?
O3 N4 O1 . . 122.1(2) ?
O3 N4 O2 . . 119.44(19) ?
O1 N4 O2 . . 118.47(18) ?
N1 C1 C2 . . 123.04(19) ?
N1 C1 H1 . . 118.5 ?
C2 C1 H1 . . 118.5 ?
C1 C2 C3 . . 121.08(19) ?
C1 C2 H2 . . 119.5 ?
C3 C2 H2 . . 119.5 ?
C2 C3 C4 . . 116.91(19) ?
C2 C3 H3 . . 121.5 ?
C4 C3 H3 . . 121.5 ?
C3 C4 C5 . . 117.96(17) ?
C3 C4 C6 . . 135.5(2) ?
C5 C4 C6 . . 106.52(18) ?
N1 C5 N2 . . 125.88(18) ?
N1 C5 C4 . . 125.16(18) ?
N2 C5 C4 . . 108.95(15) ?
C7 C6 C4 . . 107.50(18) ?
C7 C6 H6 . . 126.2 ?
C4 C6 H6 . . 126.2 ?
C6 C7 N2 . . 110.51(18) ?
C6 C7 H7 . . 124.7 ?
N2 C7 H7 . . 124.7 ?
N3 C8 C9 . . 123.23(18) ?
N3 C8 N2 . . 119.28(16) ?
C9 C8 N2 . . 117.48(17) ?
C10 C9 C8 . . 118.24(19) ?
C10 C9 H9 . . 120.9 ?
C8 C9 H9 . . 120.9 ?
C9 C10 C9 . 2_655 120.1(2) ?
C9 C10 H10 . . 119.9 ?
C9 C10 H10 2_655 . 119.9 ?

loop_
_geom_bond_atom_site_label_1
_geom_bond_atom_site_label_2
_geom_bond_site_symmetry_2
_geom_bond_distance
_geom_bond_publ_flag
Cu N1 . 1.963(2) y
Cu N1 2_655 1.963(2) ?
Cu N3 . 2.117(2) y
Cu O2 2_655 2.1746(14) ?
Cu O2 . 2.1746(14) y
O1 N4 . 1.244(2) ?
O2 N4 . 1.278(2) ?
O3 N4 . 1.237(2) ?
N1 C5 . 1.333(2) ?
N1 C1 . 1.360(2) ?
N2 C5 . 1.386(2) ?
N2 C8 . 1.403(2) ?
N2 C7 . 1.419(2) ?
N3 C8 . 1.355(2) ?
N3 C8 2_655 1.355(2) ?
C1 C2 . 1.377(3) ?
C1 H1 . 0.9500 ?
C2 C3 . 1.392(3) ?
C2 H2 . 0.9500 ?
C3 C4 . 1.397(3) ?
C3 H3 . 0.9500 ?
C4 C5 . 1.410(3) ?
C4 C6 . 1.439(3) ?
C6 C7 . 1.345(3) ?
C6 H6 . 0.9500 ?
C7 H7 . 0.9500 ?
C8 C9 . 1.399(3) ?
C9 C10 . 1.377(2) ?
C9 H9 . 0.9500 ?
C10 C9 2_655 1.377(2) ?
C10 H10 . 0.9500 ?

loop_
_geom_hbond_atom_site_label_D
_geom_hbond_atom_site_label_H
_geom_hbond_atom_site_label_A
_geom_hbond_site_symmetry_A
_geom_hbond_distance_DH
_geom_hbond_distance_HA
_geom_hbond_distance_DA
_geom_hbond_angle_DHA
_geom_hbond_publ_flag
C9 H9 O1 5_665 0.95 2.39 3.249(3) 150 y
C6 H6 O3 8_455 0.95 2.53 3.277(3) 136 y
C7 H7 O3 3_455 0.95 2.39 3.141(2) 135 y

loop_
_geom_torsion_atom_site_label_1
_geom_torsion_atom_site_label_2
_geom_torsion_atom_site_label_3
_geom_torsion_atom_site_label_4
_geom_torsion_site_symmetry_1
_geom_torsion_site_symmetry_4
_geom_torsion
N1 Cu O2 N4 . . 93.05(13)
N1 Cu O2 N4 2_655 . -89.67(13)
N3 Cu O2 N4 . . -0.13(15)
O2 Cu O2 N4 2_655 . 179.87(15)
N3 Cu N1 C5 . . -30.90(15)
O2 Cu N1 C5 2_655 . 105.49(15)
O2 Cu N1 C5 . . -167.37(15)
N3 Cu N1 C1 . . 164.33(16)
O2 Cu N1 C1 2_655 . -59.28(17)
O2 Cu N1 C1 . . 27.86(17)
N1 Cu N3 C8 . . 23.00(10)
N1 Cu N3 C8 2_655 . -157.00(10)
O2 Cu N3 C8 2_655 . -64.49(10)
O2 Cu N3 C8 . . 115.51(10)
N1 Cu N3 C8 . 2_655 -157.00(10)
N1 Cu N3 C8 2_655 2_655 23.00(10)
O2 Cu N3 C8 2_655 2_655 115.51(10)
O2 Cu N3 C8 . 2_655 -64.49(10)
Cu O2 N4 O3 . . 179.42(15)
Cu O2 N4 O1 . . 0.5(2)
C5 N1 C1 C2 . . 0.3(3)
Cu N1 C1 C2 . . 165.64(16)
N1 C1 C2 C3 . . -2.8(3)
C1 C2 C3 C4 . . 1.6(3)
C2 C3 C4 C5 . . 1.8(3)
C2 C3 C4 C6 . . 180.0(2)
C1 N1 C5 N2 . . -177.58(17)
Cu N1 C5 N2 . . 16.6(2)
C1 N1 C5 C4 . . 3.5(3)
Cu N1 C5 C4 . . -162.30(15)
C8 N2 C5 N1 . . 21.6(3)
C7 N2 C5 N1 . . -176.81(19)
C8 N2 C5 C4 . . -159.28(17)
C7 N2 C5 C4 . . 2.26(19)
C3 C4 C5 N1 . . -4.6(3)
C6 C4 C5 N1 . . 176.72(18)
C3 C4 C5 N2 . . 176.34(16)
C6 C4 C5 N2 . . -2.4(2)
C3 C4 C6 C7 . . -176.8(2)
C5 C4 C6 C7 . . 1.5(2)
C4 C6 C7 N2 . . -0.1(2)
C5 N2 C7 C6 . . -1.3(2)
C8 N2 C7 C6 . . 161.57(17)
C8 N3 C8 C9 2_655 . 2.47(12)
Cu N3 C8 C9 . . -177.53(12)
C8 N3 C8 N2 2_655 . -178.74(16)
Cu N3 C8 N2 . . 1.25(16)
C5 N2 C8 N3 . . -30.3(2)
C7 N2 C8 N3 . . 170.78(14)
C5 N2 C8 C9 . . 148.54(17)
C7 N2 C8 C9 . . -10.4(2)
N3 C8 C9 C10 . . -4.9(2)
N2 C8 C9 C10 . . 176.34(13)
C8 C9 C10 C9 . 2_655 2.27(11)
